data_1572337
loop_
_publ_author_name
'Winter, Alena'
'Hamdi, Farzad'
'Eichh&#xf6;fer, Andreas'
'Saalw&#xe4;chter, Kay'
'Kastritis, Panagiotis L.'
'Haase, Frederik'

_publ_section_title
;
 Enhancing structural control in covalent organic frameworks through
 steric interaction-driven linker design.
;
_journal_issue 35
_journal_name_full 'Chemical science'
_journal_page_first 14449
_journal_page_last 14457
_journal_paper_doi 10.1039/d4sc03461a
_journal_volume 15
_journal_year 2024
_chemical_formula_moiety 'C28 H22 N2 O2'
_chemical_formula_sum 'C28 H22 N2 O2'
_chemical_formula_weight 418.47
_space_group_crystal_system triclinic
_space_group_IT_number 2
_space_group_name_Hall '-P 1'
_space_group_name_H-M_alt 'P -1'
_atom_sites_solution_hydrogens geom
_atom_sites_solution_primary dual
_audit_creation_date 2023-11-13
_audit_creation_method
;
Olex2 1.5
(compiled 2023.08.24 svn.re1ec1418 for OlexSys, GUI svn.r6817)
;
_audit_update_record
;
2023-12-05 deposited with the CCDC.	2024-08-12 downloaded from the CCDC.
;
_cell_angle_alpha 82.539(10)
_cell_angle_beta 73.454(11)
_cell_angle_gamma 76.360(11)
_cell_formula_units_Z 2
_cell_length_a 9.9945(16)
_cell_length_b 10.1084(12)
_cell_length_c 11.4916(15)
_cell_measurement_reflns_used 5367
_cell_measurement_temperature 180
_cell_measurement_theta_max 32.09
_cell_measurement_theta_min 1.85
_cell_volume 1079.1(3)
_computing_cell_refinement 'X-Area Recipe 1.37.0.0 (STOE, 2021)'
_computing_data_collection 'X-Area Pilatus3_SV 1.31.186.0 (STOE, 2022)'
_computing_data_reduction
;
X-Area Integrate 2.5.3.0 (STOE, 2021)
X-Area LANA 2.7.5.0 (STOE, 2022)
;
_computing_molecular_graphics 'Olex2 1.5 (Dolomanov et al., 2009)'
_computing_publication_material 'Olex2 1.5 (Dolomanov et al., 2009)'
_computing_structure_refinement 'SHELXL 2018/3 (Sheldrick, 2015)'
_computing_structure_solution 'SHELXT 2018/2 (Sheldrick, 2018)'
_diffrn_ambient_temperature 180
_diffrn_detector Pilatus300K
_diffrn_detector_area_resol_mean 5.81
_diffrn_detector_type 'DECTRIS PILATUS 300K'
_diffrn_measured_fraction_theta_full 0.988
_diffrn_measured_fraction_theta_max 0.987
_diffrn_measurement_details '667 frames, detector distance = 60 mm'
_diffrn_measurement_device 'Eulerian 4-circle diffractometer'
_diffrn_measurement_device_type 'Stoe StadiVari'
_diffrn_measurement_method 'rotation method, \w scans'
_diffrn_radiation_collimation '0.6 mm diameter'
_diffrn_radiation_monochromator 'Graded multilayer mirror'
_diffrn_radiation_polarisn_norm 0
_diffrn_radiation_probe x-ray
_diffrn_radiation_type 'Mo K\a'
_diffrn_radiation_wavelength 0.71073
_diffrn_reflns_av_R_equivalents 0.1187
_diffrn_reflns_av_unetI/netI 0.1396
_diffrn_reflns_Laue_measured_fraction_full 0.988
_diffrn_reflns_Laue_measured_fraction_max 0.987
_diffrn_reflns_limit_h_max 12
_diffrn_reflns_limit_h_min -12
_diffrn_reflns_limit_k_max 9
_diffrn_reflns_limit_k_min -12
_diffrn_reflns_limit_l_max 14
_diffrn_reflns_limit_l_min -14
_diffrn_reflns_number 8450
_diffrn_reflns_point_group_measured_fraction_full 0.988
_diffrn_reflns_point_group_measured_fraction_max 0.987
_diffrn_reflns_theta_full 25.242
_diffrn_reflns_theta_max 26.000
_diffrn_reflns_theta_min 1.853
_diffrn_source 'Mo GeniX 3D HF'
_diffrn_source_current 1.000
_diffrn_source_power 0.050
_diffrn_source_target Mo
_diffrn_source_type 'microfocus sealed X-ray tube'
_diffrn_source_voltage 50
_exptl_absorpt_coefficient_mu 0.082
_exptl_absorpt_correction_T_max 1.0000
_exptl_absorpt_correction_T_min 1.0000
_exptl_absorpt_correction_type multi-scan
_exptl_absorpt_process_details
;
STOE LANA, absorption correction by scaling of reflection intensities.
J. Koziskova, F. Hahn, J. Richter, J. Kozisek, "Comparison of different
absorption corrections on the model structure of tetrakis(\m~2~-acetato)-
diaqua-di-copper(II)", Acta Chimica Slovaca, vol. 9, no. 2, 2016, pp. 136 - 140.
;
_exptl_crystal_colour colourless
_exptl_crystal_colour_primary colourless
_exptl_crystal_density_diffrn 1.288
_exptl_crystal_density_method 'not measured'
_exptl_crystal_description block
_exptl_crystal_F_000 440
_exptl_crystal_size_max 0.22
_exptl_crystal_size_mid 0.2
_exptl_crystal_size_min 0.18
_refine_diff_density_max 0.548
_refine_diff_density_min -0.734
_refine_diff_density_rms 0.125
_refine_ls_extinction_method none
_refine_ls_goodness_of_fit_ref 0.973
_refine_ls_hydrogen_treatment constr
_refine_ls_matrix_type full
_refine_ls_number_parameters 290
_refine_ls_number_reflns 4194
_refine_ls_number_restraints 0
_refine_ls_restrained_S_all 0.973
_refine_ls_R_factor_all 0.1826
_refine_ls_R_factor_gt 0.1171
_refine_ls_shift/su_max 0.001
_refine_ls_shift/su_mean 0.000
_refine_ls_structure_factor_coef Fsqd
_refine_ls_weighting_details 'w=1/[\s^2^(Fo^2^)+(0.2000P)^2^] where P=(Fo^2^+2Fc^2^)/3'
_refine_ls_weighting_scheme calc
_refine_ls_wR_factor_gt 0.2769
_refine_ls_wR_factor_ref 0.3287
_reflns_Friedel_coverage 0.000
_reflns_number_gt 2078
_reflns_number_total 4194
_reflns_threshold_expression 'I > 2\s(I)'
_cod_data_source_file d4sc03461a2.cif
_cod_data_source_block awi-51-1ster
_cod_depositor_comments 'Adding full bibliography for 1572336--1572337.cif.'
_cod_database_code 1572337
_shelx_shelxl_version_number 2018/3
_shelx_space_group_comment
;
The symmetry employed for this shelxl refinement is uniquely defined
by the following loop, which should always be used as a source of
symmetry information in preference to the above space-group names.
They are only intended as comments.
;
_shelx_estimated_absorpt_t_max 0.985
_shelx_estimated_absorpt_t_min 0.982
_olex2_refinement_description
;
1. Fixed Uiso
 At 1.2 times of:
  All C(H) groups
 At 1.5 times of:
  All C(H,H,H) groups
2.a Aromatic/amide H refined with riding coordinates:
 C4(H4), C5(H5), C7(H7), C8(H8), C11(H11), C12(H12), C13(H13), C15(H15),
 C17(H17), C18(H18), C19(H19), C20(H20), C21(H21), C22(H22), C24(H24), C25(H25),
  C26(H26), C27(H27), C28(H28)
2.b Idealised Me refined as rotating group:
 C1(H1A,H1B,H1C)
;
_olex2_submission_special_instructions 'No special instructions were received'
_stoe_detector_distance '60.0 mm'
_stoe_detector_pixelsize_x '0.172 mm'
_stoe_detector_pixelsize_y '0.172 mm'
_stoe_detector_size_x '8.4 cm'
_stoe_detector_size_y '10.6 cm'
_stoe_evaluation_integration_a 6.0
_stoe_evaluation_integration_b 0.0
_stoe_evaluation_integration_ems 0.012
_stoe_evaluation_lana_bis_l_even_max -
_stoe_evaluation_lana_bis_l_odd_max -
_stoe_evaluation_lana_bos_l_even_max 4
_stoe_evaluation_lana_bos_l_odd_max 1
_stoe_evaluation_lana_completeness 86.2
_stoe_evaluation_lana_dxs_max_order -
_stoe_evaluation_lana_dys_max_order -
_stoe_evaluation_lana_fs_max_order 3
_stoe_evaluation_lana_max_2theta_available 66.7
_stoe_evaluation_lana_max_2theta_desired 66.7
_stoe_evaluation_lana_mean_redundancy 1.8
_stoe_evaluation_lana_number_refls_after_or 13260
_stoe_evaluation_lana_number_refls_outliers 1037
_stoe_evaluation_lana_number_refls_total 14297
_stoe_evaluation_lana_number_refls_unique 7225
_stoe_evaluation_lana_number_refls_written 13260
_stoe_evaluation_lana_or_c1 0.035
_stoe_evaluation_lana_or_c2 0
_stoe_evaluation_lana_or_c3 0
_stoe_evaluation_lana_or_c4 0.7
_stoe_evaluation_lana_point_group -1
_stoe_evaluation_lana_table
;
#----------------------------------------------------------------------------
2Theta           6.4   13.6   20.8   28.0   35.2   42.4   49.6   56.8   64.0
#----------------------------------------------------------------------------
<Resolution>    5.26   2.89   1.94   1.46   1.17   0.98   0.85   0.75   0.69
N(total)         110    373    712   1290   1963   2516   2943   3169   1221
<Redundancy>     2.6    2.2    2.0    2.1    2.1    2.0    1.9    1.7    1.3
Complet. [%%]   100.0   99.3   99.7   99.1   99.2   98.3   98.0   95.2   49.1
<I/sigma>      114.0   60.1   28.5   10.1    6.7    2.7    1.1    0.6    0.4
R(int)         0.057  0.086  0.090  0.126  0.166  0.208  0.324  0.426  0.527
#----------------------------------------------------------------------------
;
_stoe_measurement_identifier Awi-51-1ster
_stoe_measurement_max_exposure_per_frame '20.0 s'
_stoe_measurement_mean_exposure_per_frame '20.0 s'
_stoe_measurement_min_exposure_per_frame '20.0 s'
_stoe_measurement_total_exposure_time '3.7 h'
_stoe_measurement_total_frame_number 667
_stoe_measurement_total_run_number 9
_stoe_measurement_tube_power '50.0 W'

loop_
_space_group_symop_operation_xyz
'x, y, z'
'-x, -y, -z'

loop_
_atom_site_label
_atom_site_type_symbol
_atom_site_fract_x
_atom_site_fract_y
_atom_site_fract_z
_atom_site_U_iso_or_equiv
_atom_site_adp_type
_atom_site_occupancy
_atom_site_site_symmetry_order
_atom_site_calc_flag
_atom_site_refinement_flags_posn
_atom_site_refinement_flags_adp
_atom_site_refinement_flags_occupancy
_atom_site_disorder_assembly
_atom_site_disorder_group
O1 O 0.3208(3) 0.6759(3) -0.0045(3) 0.0498(9) Uani 1 1 d . . . . .
O2 O 0.3597(4) 0.8877(3) -0.0424(3) 0.0687(11) Uani 1 1 d . . . . .
N1 N 0.3324(4) 0.9518(3) 0.6316(3) 0.0439(9) Uani 1 1 d . . . . .
N2 N 0.8935(4) 0.4135(3) 0.3480(3) 0.0458(10) Uani 1 1 d . . . . .
C1 C 0.2531(5) 0.7000(5) -0.1039(4) 0.0528(13) Uani 1 1 d . . . . .
H1A H 0.318185 0.731338 -0.177969 0.079 Uiso 1 1 calc R U . . .
H1B H 0.165069 0.769861 -0.083095 0.079 Uiso 1 1 calc R U . . .
H1C H 0.230320 0.615119 -0.117512 0.079 Uiso 1 1 calc R U . . .
C2 C 0.3675(5) 0.7815(4) 0.0174(4) 0.0411(10) Uani 1 1 d . . . . .
C3 C 0.4275(5) 0.7539(4) 0.1253(3) 0.0376(10) Uani 1 1 d . . . . .
C4 C 0.4567(5) 0.8618(4) 0.1684(4) 0.0431(11) Uani 1 1 d . . . . .
H4 H 0.441787 0.949953 0.127795 0.052 Uiso 1 1 calc R U . . .
C5 C 0.5080(5) 0.8423(4) 0.2708(4) 0.0396(10) Uani 1 1 d . . . . .
H5 H 0.527219 0.917711 0.300004 0.047 Uiso 1 1 calc R U . . .
C6 C 0.5316(4) 0.7145(4) 0.3315(3) 0.0364(10) Uani 1 1 d . . . . .
C7 C 0.5015(5) 0.6053(4) 0.2869(4) 0.0400(10) Uani 1 1 d . . . . .
H7 H 0.516855 0.516925 0.326995 0.048 Uiso 1 1 calc R U . . .
C8 C 0.4494(5) 0.6250(4) 0.1846(4) 0.0411(11) Uani 1 1 d . . . . .
H8 H 0.428827 0.550484 0.155212 0.049 Uiso 1 1 calc R U . . .
C9 C 0.5880(5) 0.6945(4) 0.4405(3) 0.0379(10) Uani 1 1 d . . . . .
C10 C 0.5161(5) 0.7698(4) 0.5432(3) 0.0400(11) Uani 1 1 d . . . . .
C11 C 0.5723(5) 0.7536(4) 0.6435(4) 0.0414(11) Uani 1 1 d . . . . .
H11 H 0.523105 0.806365 0.711501 0.050 Uiso 1 1 calc R U . . .
C12 C 0.6994(5) 0.6614(4) 0.6451(4) 0.0445(11) Uani 1 1 d . . . . .
H12 H 0.736492 0.650746 0.714008 0.053 Uiso 1 1 calc R U . . .
C13 C 0.7714(5) 0.5851(4) 0.5457(4) 0.0457(11) Uani 1 1 d . . . . .
H13 H 0.857825 0.521470 0.546860 0.055 Uiso 1 1 calc R U . . .
C14 C 0.7178(5) 0.6010(4) 0.4434(4) 0.0408(11) Uani 1 1 d . . . . .
C15 C 0.3754(5) 0.8650(4) 0.5518(3) 0.0415(11) Uani 1 1 d . . . . .
H15 H 0.319365 0.860663 0.498684 0.050 Uiso 1 1 calc R U . . .
C16 C 0.1991(5) 1.0440(4) 0.6474(4) 0.0410(11) Uani 1 1 d . . . . .
C17 C 0.1293(5) 1.0939(4) 0.5563(4) 0.0496(12) Uani 1 1 d . . . . .
H17 H 0.168939 1.062735 0.476719 0.060 Uiso 1 1 calc R U . . .
C18 C 0.0029(6) 1.1886(5) 0.5826(5) 0.0581(13) Uani 1 1 d . . . . .
H18 H -0.043889 1.222179 0.520096 0.070 Uiso 1 1 calc R U . . .
C19 C -0.0583(6) 1.2364(5) 0.6974(5) 0.0630(15) Uani 1 1 d . . . . .
H19 H -0.145964 1.301426 0.714114 0.076 Uiso 1 1 calc R U . . .
C20 C 0.0127(6) 1.1862(5) 0.7886(4) 0.0599(14) Uani 1 1 d . . . . .
H20 H -0.027627 1.217471 0.868086 0.072 Uiso 1 1 calc R U . . .
C21 C 0.1403(5) 1.0919(4) 0.7640(4) 0.0492(12) Uani 1 1 d . . . . .
H21 H 0.188096 1.059678 0.825965 0.059 Uiso 1 1 calc R U . . .
C22 C 0.8063(5) 0.5261(4) 0.3365(4) 0.0431(11) Uani 1 1 d . . . . .
H22 H 0.798304 0.562169 0.257680 0.052 Uiso 1 1 calc R U . . .
C23 C 0.9897(5) 0.3511(4) 0.2452(4) 0.0419(11) Uani 1 1 d . . . . .
C24 C 1.0641(5) 0.4235(4) 0.1459(4) 0.0482(12) Uani 1 1 d . . . . .
H24 H 1.045698 0.520264 0.142912 0.058 Uiso 1 1 calc R U . . .
C25 C 1.1647(6) 0.3545(5) 0.0518(4) 0.0594(14) Uani 1 1 d . . . . .
H25 H 1.214052 0.404438 -0.016134 0.071 Uiso 1 1 calc R U . . .
C26 C 1.1941(6) 0.2131(5) 0.0557(4) 0.0569(13) Uani 1 1 d . . . . .
H26 H 1.264430 0.165849 -0.008412 0.068 Uiso 1 1 calc R U . . .
C27 C 1.1201(5) 0.1423(5) 0.1536(4) 0.0551(13) Uani 1 1 d . . . . .
H27 H 1.137121 0.045649 0.155529 0.066 Uiso 1 1 calc R U . . .
C28 C 1.0217(5) 0.2097(4) 0.2487(4) 0.0502(12) Uani 1 1 d . . . . .
H28 H 0.975243 0.158923 0.317570 0.060 Uiso 1 1 calc R U . . .

loop_
_atom_site_aniso_label
_atom_site_aniso_U_11
_atom_site_aniso_U_22
_atom_site_aniso_U_33
_atom_site_aniso_U_23
_atom_site_aniso_U_13
_atom_site_aniso_U_12
O1 0.082(2) 0.0511(17) 0.0241(15) 0.0062(13) -0.0245(16) -0.0208(16)
O2 0.133(3) 0.0556(19) 0.0371(19) 0.0217(15) -0.049(2) -0.038(2)
N1 0.065(3) 0.0384(18) 0.0238(18) -0.0016(15) -0.0077(18) -0.0071(18)
N2 0.064(3) 0.0422(19) 0.0255(19) 0.0020(15) -0.0112(18) -0.0032(18)
C1 0.079(4) 0.065(3) 0.025(2) 0.005(2) -0.025(2) -0.024(3)
C2 0.056(3) 0.045(2) 0.021(2) -0.0003(17) -0.0069(19) -0.012(2)
C3 0.055(3) 0.041(2) 0.0152(19) 0.0019(16) -0.0073(18) -0.011(2)
C4 0.066(3) 0.044(2) 0.022(2) 0.0050(17) -0.016(2) -0.016(2)
C5 0.059(3) 0.039(2) 0.024(2) 0.0029(17) -0.016(2) -0.014(2)
C6 0.049(3) 0.043(2) 0.0157(18) 0.0000(16) -0.0059(18) -0.0109(19)
C7 0.055(3) 0.038(2) 0.024(2) 0.0047(17) -0.011(2) -0.0066(19)
C8 0.062(3) 0.040(2) 0.023(2) 0.0025(17) -0.013(2) -0.014(2)
C9 0.057(3) 0.036(2) 0.021(2) 0.0047(16) -0.0093(19) -0.016(2)
C10 0.061(3) 0.041(2) 0.018(2) 0.0048(16) -0.0074(19) -0.017(2)
C11 0.061(3) 0.044(2) 0.0168(19) 0.0051(17) -0.0063(19) -0.016(2)
C12 0.067(3) 0.050(2) 0.018(2) 0.0068(18) -0.017(2) -0.013(2)
C13 0.060(3) 0.047(2) 0.028(2) 0.0062(19) -0.014(2) -0.011(2)
C14 0.061(3) 0.039(2) 0.023(2) 0.0051(17) -0.012(2) -0.014(2)
C15 0.063(3) 0.047(2) 0.0141(19) 0.0067(17) -0.0126(19) -0.012(2)
C16 0.056(3) 0.038(2) 0.025(2) 0.0002(17) -0.001(2) -0.016(2)
C17 0.078(4) 0.049(2) 0.021(2) 0.0038(19) -0.012(2) -0.016(3)
C18 0.073(4) 0.056(3) 0.041(3) 0.008(2) -0.016(3) -0.010(3)
C19 0.064(3) 0.054(3) 0.052(3) 0.004(2) 0.005(3) -0.003(3)
C20 0.083(4) 0.061(3) 0.029(2) -0.001(2) 0.001(3) -0.019(3)
C21 0.067(3) 0.047(2) 0.029(2) -0.0030(19) -0.009(2) -0.008(2)
C22 0.061(3) 0.046(2) 0.023(2) 0.0041(18) -0.012(2) -0.013(2)
C23 0.054(3) 0.047(2) 0.025(2) -0.0002(18) -0.012(2) -0.010(2)
C24 0.066(3) 0.049(2) 0.027(2) 0.0058(19) -0.014(2) -0.009(2)
C25 0.082(4) 0.062(3) 0.028(2) 0.008(2) -0.009(3) -0.015(3)
C26 0.074(4) 0.062(3) 0.031(3) -0.006(2) -0.012(2) -0.010(3)
C27 0.073(4) 0.047(3) 0.045(3) -0.009(2) -0.013(3) -0.013(2)
C28 0.065(3) 0.051(3) 0.032(2) 0.001(2) -0.008(2) -0.014(2)

loop_
_atom_type_symbol
_atom_type_description
_atom_type_scat_dispersion_real
_atom_type_scat_dispersion_imag
_atom_type_scat_source
C C 0.0033 0.0016 'International Tables Vol C Tables 4.2.6.8 and 6.1.1.4'
H H 0.0000 0.0000 'International Tables Vol C Tables 4.2.6.8 and 6.1.1.4'
N N 0.0061 0.0033 'International Tables Vol C Tables 4.2.6.8 and 6.1.1.4'
O O 0.0106 0.0060 'International Tables Vol C Tables 4.2.6.8 and 6.1.1.4'

loop_
_geom_angle_atom_site_label_1
_geom_angle_atom_site_label_2
_geom_angle_atom_site_label_3
_geom_angle
_geom_angle_site_symmetry_1
_geom_angle_site_symmetry_3
_geom_angle_publ_flag
C2 O1 C1 115.5(3) . . ?
C15 N1 C16 122.0(4) . . ?
C22 N2 C23 120.8(4) . . ?
O1 C1 H1A 109.5 . . ?
O1 C1 H1B 109.5 . . ?
O1 C1 H1C 109.5 . . ?
H1A C1 H1B 109.5 . . ?
H1A C1 H1C 109.5 . . ?
H1B C1 H1C 109.5 . . ?
O1 C2 C3 113.1(4) . . ?
O2 C2 O1 123.2(4) . . ?
O2 C2 C3 123.6(4) . . ?
C4 C3 C2 118.0(4) . . ?
C4 C3 C8 120.0(4) . . ?
C8 C3 C2 122.0(3) . . ?
C3 C4 H4 119.9 . . ?
C3 C4 C5 120.2(4) . . ?
C5 C4 H4 119.9 . . ?
C4 C5 H5 119.4 . . ?
C4 C5 C6 121.1(3) . . ?
C6 C5 H5 119.4 . . ?
C5 C6 C7 118.2(4) . . ?
C5 C6 C9 120.6(3) . . ?
C7 C6 C9 121.1(4) . . ?
C6 C7 H7 119.7 . . ?
C8 C7 C6 120.6(4) . . ?
C8 C7 H7 119.7 . . ?
C3 C8 C7 119.9(4) . . ?
C3 C8 H8 120.1 . . ?
C7 C8 H8 120.1 . . ?
C10 C9 C6 121.1(4) . . ?
C10 C9 C14 117.8(4) . . ?
C14 C9 C6 121.1(3) . . ?
C9 C10 C15 121.9(4) . . ?
C11 C10 C9 120.7(4) . . ?
C11 C10 C15 117.3(4) . . ?
C10 C11 H11 119.6 . . ?
C12 C11 C10 120.8(4) . . ?
C12 C11 H11 119.6 . . ?
C11 C12 H12 120.2 . . ?
C13 C12 C11 119.6(4) . . ?
C13 C12 H12 120.2 . . ?
C12 C13 H13 119.7 . . ?
C12 C13 C14 120.5(4) . . ?
C14 C13 H13 119.7 . . ?
C9 C14 C22 121.6(4) . . ?
C13 C14 C9 120.6(4) . . ?
C13 C14 C22 117.7(4) . . ?
N1 C15 C10 118.5(4) . . ?
N1 C15 H15 120.8 . . ?
C10 C15 H15 120.8 . . ?
C17 C16 N1 125.4(4) . . ?
C17 C16 C21 119.6(4) . . ?
C21 C16 N1 114.8(4) . . ?
C16 C17 H17 120.2 . . ?
C18 C17 C16 119.5(4) . . ?
C18 C17 H17 120.2 . . ?
C17 C18 H18 119.0 . . ?
C17 C18 C19 121.9(5) . . ?
C19 C18 H18 119.0 . . ?
C18 C19 H19 120.9 . . ?
C18 C19 C20 118.3(5) . . ?
C20 C19 H19 120.9 . . ?
C19 C20 H20 119.6 . . ?
C21 C20 C19 120.8(4) . . ?
C21 C20 H20 119.6 . . ?
C16 C21 H21 120.1 . . ?
C20 C21 C16 119.8(5) . . ?
C20 C21 H21 120.1 . . ?
N2 C22 C14 121.2(4) . . ?
N2 C22 H22 119.4 . . ?
C14 C22 H22 119.4 . . ?
C24 C23 N2 123.2(4) . . ?
C28 C23 N2 117.8(4) . . ?
C28 C23 C24 118.7(4) . . ?
C23 C24 H24 119.9 . . ?
C25 C24 C23 120.1(4) . . ?
C25 C24 H24 119.9 . . ?
C24 C25 H25 119.7 . . ?
C24 C25 C26 120.6(4) . . ?
C26 C25 H25 119.7 . . ?
C25 C26 H26 120.5 . . ?
C27 C26 C25 119.1(4) . . ?
C27 C26 H26 120.5 . . ?
C26 C27 H27 119.6 . . ?
C28 C27 C26 120.8(4) . . ?
C28 C27 H27 119.6 . . ?
C23 C28 H28 119.7 . . ?
C27 C28 C23 120.6(4) . . ?
C27 C28 H28 119.7 . . ?

loop_
_geom_bond_atom_site_label_1
_geom_bond_atom_site_label_2
_geom_bond_distance
_geom_bond_site_symmetry_2
_geom_bond_publ_flag
O1 C1 1.453(5) . ?
O1 C2 1.339(5) . ?
O2 C2 1.196(5) . ?
N1 C15 1.265(5) . ?
N1 C16 1.414(6) . ?
N2 C22 1.277(5) . ?
N2 C23 1.406(5) . ?
C1 H1A 0.9800 . ?
C1 H1B 0.9800 . ?
C1 H1C 0.9800 . ?
C2 C3 1.494(6) . ?
C3 C4 1.376(5) . ?
C3 C8 1.389(5) . ?
C4 H4 0.9500 . ?
C4 C5 1.387(6) . ?
C5 H5 0.9500 . ?
C5 C6 1.388(5) . ?
C6 C7 1.401(5) . ?
C6 C9 1.487(6) . ?
C7 H7 0.9500 . ?
C7 C8 1.390(6) . ?
C8 H8 0.9500 . ?
C9 C10 1.407(5) . ?
C9 C14 1.420(6) . ?
C10 C11 1.395(6) . ?
C10 C15 1.490(6) . ?
C11 H11 0.9500 . ?
C11 C12 1.391(6) . ?
C12 H12 0.9500 . ?
C12 C13 1.384(6) . ?
C13 H13 0.9500 . ?
C13 C14 1.401(6) . ?
C14 C22 1.474(6) . ?
C15 H15 0.9500 . ?
C16 C17 1.396(6) . ?
C16 C21 1.400(6) . ?
C17 H17 0.9500 . ?
C17 C18 1.376(6) . ?
C18 H18 0.9500 . ?
C18 C19 1.383(7) . ?
C19 H19 0.9500 . ?
C19 C20 1.405(7) . ?
C20 H20 0.9500 . ?
C20 C21 1.380(7) . ?
C21 H21 0.9500 . ?
C22 H22 0.9500 . ?
C23 C24 1.395(6) . ?
C23 C28 1.387(6) . ?
C24 H24 0.9500 . ?
C24 C25 1.382(6) . ?
C25 H25 0.9500 . ?
C25 C26 1.387(6) . ?
C26 H26 0.9500 . ?
C26 C27 1.376(7) . ?
C27 H27 0.9500 . ?
C27 C28 1.375(6) . ?
C28 H28 0.9500 . ?

loop_
_geom_torsion_atom_site_label_1
_geom_torsion_atom_site_label_2
_geom_torsion_atom_site_label_3
_geom_torsion_atom_site_label_4
_geom_torsion
_geom_torsion_site_symmetry_1
_geom_torsion_site_symmetry_2
_geom_torsion_site_symmetry_3
_geom_torsion_site_symmetry_4
_geom_torsion_publ_flag
O1 C2 C3 C4 -169.4(4) . . . . ?
O1 C2 C3 C8 8.3(6) . . . . ?
O2 C2 C3 C4 9.5(7) . . . . ?
O2 C2 C3 C8 -172.8(4) . . . . ?
N1 C16 C17 C18 -176.9(4) . . . . ?
N1 C16 C21 C20 177.8(4) . . . . ?
N2 C23 C24 C25 175.3(4) . . . . ?
N2 C23 C28 C27 -176.9(4) . . . . ?
C1 O1 C2 O2 -2.6(6) . . . . ?
C1 O1 C2 C3 176.3(3) . . . . ?
C2 C3 C4 C5 177.8(4) . . . . ?
C2 C3 C8 C7 -178.0(4) . . . . ?
C3 C4 C5 C6 0.4(7) . . . . ?
C4 C3 C8 C7 -0.3(6) . . . . ?
C4 C5 C6 C7 -0.3(6) . . . . ?
C4 C5 C6 C9 179.3(4) . . . . ?
C5 C6 C7 C8 0.0(6) . . . . ?
C5 C6 C9 C10 57.4(5) . . . . ?
C5 C6 C9 C14 -121.3(4) . . . . ?
C6 C7 C8 C3 0.3(6) . . . . ?
C6 C9 C10 C11 -177.9(3) . . . . ?
C6 C9 C10 C15 4.6(6) . . . . ?
C6 C9 C14 C13 178.7(4) . . . . ?
C6 C9 C14 C22 3.8(6) . . . . ?
C7 C6 C9 C10 -122.9(4) . . . . ?
C7 C6 C9 C14 58.4(5) . . . . ?
C8 C3 C4 C5 0.0(6) . . . . ?
C9 C6 C7 C8 -179.7(4) . . . . ?
C9 C10 C11 C12 -1.0(6) . . . . ?
C9 C10 C15 N1 -163.9(4) . . . . ?
C9 C14 C22 N2 -156.6(4) . . . . ?
C10 C9 C14 C13 0.0(6) . . . . ?
C10 C9 C14 C22 -175.0(4) . . . . ?
C10 C11 C12 C13 0.3(6) . . . . ?
C11 C10 C15 N1 18.5(5) . . . . ?
C11 C12 C13 C14 0.5(6) . . . . ?
C12 C13 C14 C9 -0.6(6) . . . . ?
C12 C13 C14 C22 174.5(4) . . . . ?
C13 C14 C22 N2 28.3(6) . . . . ?
C14 C9 C10 C11 0.8(6) . . . . ?
C14 C9 C10 C15 -176.7(3) . . . . ?
C15 N1 C16 C17 -28.9(6) . . . . ?
C15 N1 C16 C21 154.8(4) . . . . ?
C15 C10 C11 C12 176.6(4) . . . . ?
C16 N1 C15 C10 -178.8(3) . . . . ?
C16 C17 C18 C19 -0.1(7) . . . . ?
C17 C16 C21 C20 1.2(6) . . . . ?
C17 C18 C19 C20 0.3(7) . . . . ?
C18 C19 C20 C21 0.2(7) . . . . ?
C19 C20 C21 C16 -0.9(7) . . . . ?
C21 C16 C17 C18 -0.7(6) . . . . ?
C22 N2 C23 C24 41.6(7) . . . . ?
C22 N2 C23 C28 -144.8(4) . . . . ?
C23 N2 C22 C14 -172.3(4) . . . . ?
C23 C24 C25 C26 -0.9(8) . . . . ?
C24 C23 C28 C27 -3.0(7) . . . . ?
C24 C25 C26 C27 1.1(8) . . . . ?
C25 C26 C27 C28 -2.3(8) . . . . ?
C26 C27 C28 C23 3.3(8) . . . . ?
C28 C23 C24 C25 1.8(7) . . . . ?
